data_4514724
loop_
_publ_author_name
'Nguyen, Viet D.'
'Nguyen, Vu T.'
'Haug, Graham C.'
'Dang, Hang T.'
'Arman, Hadi D.'
'Ermler, Walter C.'
'Larionov, Oleg V.'

_publ_section_title
;
 Rapid and Chemodivergent Synthesis of N-Heterocyclic Sulfones and
 Sulfides: Mechanistic and Computational Details of the
 Persulfate-Initiated Catalysis
;
_journal_issue 5
_journal_name_full 'ACS Catalysis'
_journal_page_first 4015
_journal_paper_doi 10.1021/acscatal.9b00464
_journal_volume 9
_journal_year 2019
_chemical_absolute_configuration ad
_chemical_formula_moiety 'C14 H13 N O2 S'
_chemical_formula_sum 'C14 H13 N O2 S'
_chemical_formula_weight 259.31
_space_group_crystal_system orthorhombic
_space_group_IT_number 19
_space_group_name_Hall 'P 2ac 2ab'
_space_group_name_H-M_alt 'P 21 21 21'
_symmetry_space_group_name_Hall 'P 2ac 2ab'
_symmetry_space_group_name_H-M 'P 21 21 21'
_atom_sites_solution_hydrogens geom
_atom_sites_solution_primary dual
_audit_creation_date 2017-11-28
_audit_creation_method
;
Olex2 1.2
(compiled 2017.08.10 svn.r3458 for OlexSys, GUI svn.r5381)
;
_cell_angle_alpha 90
_cell_angle_beta 90
_cell_angle_gamma 90
_cell_formula_units_Z 4
_cell_length_a 8.9497(10)
_cell_length_b 9.3068(14)
_cell_length_c 15.3890(17)
_cell_measurement_reflns_used 4147
_cell_measurement_temperature 98(2)
_cell_measurement_theta_max 29.6850
_cell_measurement_theta_min 2.6190
_cell_volume 1281.8(3)
_computing_cell_refinement 'CrysAlisPro 1.171.39.28e (Rigaku OD, 2015)'
_computing_data_collection 'CrysAlisPro 1.171.39.28e (Rigaku OD, 2015)'
_computing_data_reduction 'CrysAlisPro 1.171.39.28e (Rigaku OD, 2015)'
_computing_molecular_graphics 'Olex2 (Dolomanov et al., 2009)'
_computing_publication_material 'Olex2 (Dolomanov et al., 2009)'
_computing_structure_refinement 'ShelXL (Sheldrick, 2015)'
_computing_structure_solution 'ShelXT (Sheldrick, 2015)'
_diffrn_ambient_temperature 98(2)
_diffrn_detector 'CCD plate'
_diffrn_measured_fraction_theta_full 1.000
_diffrn_measured_fraction_theta_max 1.000
_diffrn_measurement_details
;
List of Runs (angles in degrees, time in seconds):

  # Type    Start    End  Width  t~exp~   \w     \q     \k     \f   Frames
--------------------------------------------------------------------------
  1  \w    -99.00  -2.00   1.00   35.00    --   -9.70 -32.00 165.00   97
  2  \w    -68.00 -42.00   1.00   35.00    --    4.20 -38.00-120.00   26
  3  \w    -33.00  15.00   1.00   35.00    --   -9.70 -38.00   0.00   48
  4  \w    -95.00 -37.00   1.00   35.00    --   -9.70 -38.00   0.00   58
;
_diffrn_measurement_device 'four-circle diffractometer'
_diffrn_measurement_device_type 'XtaLAB AFC12 (RCD3): Kappa single'
_diffrn_measurement_method '\w scans'
_diffrn_orient_matrix_type 'CrysAlisPro convention (1999,Acta A55,543-557)'
_diffrn_orient_matrix_UB_11 -0.0178325000
_diffrn_orient_matrix_UB_12 -0.0730071000
_diffrn_orient_matrix_UB_13 -0.0080968000
_diffrn_orient_matrix_UB_21 -0.0701044000
_diffrn_orient_matrix_UB_22 0.0211803000
_diffrn_orient_matrix_UB_23 -0.0172970000
_diffrn_orient_matrix_UB_31 0.0324480000
_diffrn_orient_matrix_UB_32 0.0053848000
_diffrn_orient_matrix_UB_33 -0.0419345000
_diffrn_radiation_monochromator graphite
_diffrn_radiation_probe x-ray
_diffrn_radiation_type MoK\a
_diffrn_radiation_wavelength 0.71073
_diffrn_reflns_av_R_equivalents 0.0342
_diffrn_reflns_av_unetI/netI 0.0371
_diffrn_reflns_Laue_measured_fraction_full 1.000
_diffrn_reflns_Laue_measured_fraction_max 1.000
_diffrn_reflns_limit_h_max 11
_diffrn_reflns_limit_h_min -11
_diffrn_reflns_limit_k_max 11
_diffrn_reflns_limit_k_min -11
_diffrn_reflns_limit_l_max 19
_diffrn_reflns_limit_l_min -14
_diffrn_reflns_number 8472
_diffrn_reflns_point_group_measured_fraction_full 1.000
_diffrn_reflns_point_group_measured_fraction_max 1.000
_diffrn_reflns_theta_full 25.242
_diffrn_reflns_theta_max 26.494
_diffrn_reflns_theta_min 2.558
_diffrn_source 'fine-focus sealed X-ray tube'
_diffrn_source_type 'Enhance (Mo) X-ray Source'
_exptl_absorpt_coefficient_mu 0.245
_exptl_absorpt_correction_T_max 1.00000
_exptl_absorpt_correction_T_min 0.33658
_exptl_absorpt_correction_type multi-scan
_exptl_absorpt_process_details
;
CrysAlisPro 1.171.39.28e (Rigaku Oxford Diffraction, 2015)
Empirical absorption correction using spherical harmonics,
 implemented in SCALE3 ABSPACK scaling algorithm.
;
_exptl_crystal_colour 'clear colourless'
_exptl_crystal_colour_lustre clear
_exptl_crystal_colour_primary colourless
_exptl_crystal_density_diffrn 1.344
_exptl_crystal_description block
_exptl_crystal_F_000 544
_exptl_crystal_size_max 0.33
_exptl_crystal_size_mid 0.23
_exptl_crystal_size_min 0.17
_refine_diff_density_max 0.213
_refine_diff_density_min -0.318
_refine_diff_density_rms 0.043
_refine_ls_abs_structure_details
;
 Flack x determined using 1002 quotients [(I+)-(I-)]/[(I+)+(I-)]
 (Parsons, Flack and Wagner, Acta Cryst. B69 (2013) 249-259).
;
_refine_ls_abs_structure_Flack -0.01(3)
_refine_ls_extinction_method none
_refine_ls_goodness_of_fit_ref 1.036
_refine_ls_hydrogen_treatment constr
_refine_ls_matrix_type full
_refine_ls_number_parameters 164
_refine_ls_number_reflns 2659
_refine_ls_number_restraints 0
_refine_ls_restrained_S_all 1.036
_refine_ls_R_factor_all 0.0343
_refine_ls_R_factor_gt 0.0333
_refine_ls_shift/su_max 0.000
_refine_ls_shift/su_mean 0.000
_refine_ls_structure_factor_coef Fsqd
_refine_ls_weighting_details 'w=1/[\s^2^(Fo^2^)+(0.0420P)^2^+0.2160P] where P=(Fo^2^+2Fc^2^)/3'
_refine_ls_weighting_scheme calc
_refine_ls_wR_factor_gt 0.0777
_refine_ls_wR_factor_ref 0.0783
_reflns_Friedel_coverage 0.721
_reflns_Friedel_fraction_full 1.000
_reflns_Friedel_fraction_max 1.000
_reflns_number_gt 2611
_reflns_number_total 2659
_reflns_threshold_expression 'I > 2\s(I)'
_cod_data_source_file cs9b00464_si_010.cif
_cod_data_source_block cd1631
_cod_database_code 4514724
_shelx_shelxl_version_number 2016/6
_chemical_oxdiff_formula S1O2NC13H20
_shelx_space_group_comment
;
The symmetry employed for this shelxl refinement is uniquely defined
by the following loop, which should always be used as a source of
symmetry information in preference to the above space-group names.
They are only intended as comments.
;
_shelx_estimated_absorpt_t_max 0.960
_shelx_estimated_absorpt_t_min 0.923
_reflns_odcompleteness_completeness 99.88
_reflns_odcompleteness_iscentric 1
_reflns_odcompleteness_theta 27.42
_olex2_refinement_description
;
1. Fixed Uiso
 At 1.2 times of:
  All C(H) groups, All C(H,H) groups
 At 1.5 times of:
  All C(H,H,H) groups
2.a Aromatic/amide H refined with riding coordinates:
 C5(H5), C6(H6), C10(H10), C2(H2), C12(H12), C8(H8), C7(H7), C1(H1)
2.b X=CH2 refined with riding coordinates:
 C13(H13A,H13B)
2.c Idealised Me refined as rotating group:
 C14(H14A,H14B,H14C)
;
_olex2_exptl_crystal_mounting_method 'nylon loop'
_olex2_submission_special_instructions 'No special instructions were received'
_oxdiff_exptl_absorpt_empirical_details
;
Empirical correction (ABSPACK) includes:
- Absorption correction using spherical harmonics
- Frame scaling
;
_oxdiff_exptl_absorpt_empirical_full_max 1.778
_oxdiff_exptl_absorpt_empirical_full_min 0.515

loop_
_space_group_symop_operation_xyz
'x, y, z'
'-x+1/2, -y, z+1/2'
'-x, y+1/2, -z+1/2'
'x+1/2, -y+1/2, -z'

loop_
_atom_site_label
_atom_site_type_symbol
_atom_site_fract_x
_atom_site_fract_y
_atom_site_fract_z
_atom_site_U_iso_or_equiv
_atom_site_adp_type
_atom_site_occupancy
_atom_site_site_symmetry_order
_atom_site_calc_flag
_atom_site_refinement_flags_posn
S1 S 0.26650(6) 0.13296(6) 0.42029(3) 0.01504(16) Uani 1 1 d .
O2 O 0.19486(19) 0.02113(18) 0.37036(11) 0.0206(4) Uani 1 1 d .
O1 O 0.2753(2) 0.11437(18) 0.51330(10) 0.0216(4) Uani 1 1 d .
N1 N 0.0268(2) 0.5530(3) 0.34696(14) 0.0240(5) Uani 1 1 d .
C11 C 0.4992(3) 0.1547(3) 0.30087(16) 0.0163(5) Uani 1 1 d .
C5 C 0.3032(3) 0.4390(3) 0.51514(15) 0.0184(5) Uani 1 1 d .
H5 H 0.353250 0.355936 0.536160 0.022 Uiso 1 1 calc R
C4 C 0.2021(3) 0.4263(3) 0.44442(14) 0.0157(5) Uani 1 1 d .
C3 C 0.1697(3) 0.2972(3) 0.39824(15) 0.0147(5) Uani 1 1 d .
C6 C 0.3295(3) 0.5695(3) 0.55344(17) 0.0236(6) Uani 1 1 d .
H6 H 0.395633 0.575640 0.601578 0.028 Uiso 1 1 calc R
C10 C 0.4470(3) 0.1704(3) 0.38239(15) 0.0157(5) Uani 1 1 d .
H10 H 0.515843 0.206006 0.424139 0.019 Uiso 1 1 calc R
C2 C 0.0699(3) 0.2978(3) 0.33065(16) 0.0186(5) Uani 1 1 d .
H2 H 0.047956 0.212253 0.299451 0.022 Uiso 1 1 calc R
C13 C 0.4665(3) 0.0757(3) 0.14924(17) 0.0261(6) Uani 1 1 d .
H13A H 0.567813 0.098204 0.136863 0.031 Uiso 1 1 calc R
H13B H 0.403943 0.037920 0.104905 0.031 Uiso 1 1 calc R
C9 C 0.1271(3) 0.5531(3) 0.41478(17) 0.0202(5) Uani 1 1 d .
C14 C 0.6584(3) 0.2009(3) 0.28298(16) 0.0219(6) Uani 1 1 d .
H14A H 0.699467 0.248240 0.334593 0.033 Uiso 1 1 calc GR
H14B H 0.659799 0.267946 0.233894 0.033 Uiso 1 1 calc GR
H14C H 0.719020 0.116341 0.268850 0.033 Uiso 1 1 calc GR
C12 C 0.4125(3) 0.0971(3) 0.22818(16) 0.0217(6) Uani 1 1 d .
H12 H 0.310704 0.073446 0.238365 0.026 Uiso 1 1 calc R
C8 C 0.1598(3) 0.6866(3) 0.45472(19) 0.0277(6) Uani 1 1 d .
H8 H 0.112103 0.771511 0.434573 0.033 Uiso 1 1 calc R
C7 C 0.2595(3) 0.6944(3) 0.52218(18) 0.0290(6) Uani 1 1 d .
H7 H 0.281412 0.784754 0.547932 0.035 Uiso 1 1 calc R
C1 C 0.0003(3) 0.4295(3) 0.30873(17) 0.0228(6) Uani 1 1 d .
H1 H -0.070819 0.428524 0.262914 0.027 Uiso 1 1 calc R

loop_
_atom_site_aniso_label
_atom_site_aniso_U_11
_atom_site_aniso_U_22
_atom_site_aniso_U_33
_atom_site_aniso_U_23
_atom_site_aniso_U_13
_atom_site_aniso_U_12
S1 0.0150(3) 0.0155(3) 0.0145(3) 0.0025(2) -0.0001(2) -0.0008(2)
O2 0.0199(9) 0.0182(9) 0.0236(9) -0.0003(7) 0.0008(7) -0.0046(8)
O1 0.0265(10) 0.0219(10) 0.0165(8) 0.0054(7) 0.0008(7) 0.0018(9)
N1 0.0133(11) 0.0288(14) 0.0299(12) 0.0109(11) 0.0029(9) 0.0014(9)
C11 0.0159(11) 0.0138(13) 0.0191(12) 0.0020(10) -0.0016(9) 0.0022(10)
C5 0.0155(12) 0.0219(14) 0.0179(12) 0.0013(10) 0.0017(9) -0.0014(10)
C4 0.0113(11) 0.0189(12) 0.0169(11) 0.0014(9) 0.0050(9) -0.0012(10)
C3 0.0113(11) 0.0185(13) 0.0143(12) 0.0037(9) 0.0022(9) 0.0008(9)
C6 0.0197(12) 0.0286(15) 0.0226(13) -0.0056(11) 0.0034(10) -0.0036(12)
C10 0.0121(11) 0.0194(14) 0.0156(11) 0.0007(10) -0.0033(9) 0.0014(10)
C2 0.0137(12) 0.0244(14) 0.0176(12) 0.0018(10) 0.0002(10) -0.0031(11)
C13 0.0220(14) 0.0351(17) 0.0213(13) -0.0073(12) -0.0023(11) 0.0013(12)
C9 0.0137(11) 0.0215(14) 0.0253(12) 0.0043(11) 0.0063(10) -0.0001(10)
C14 0.0167(12) 0.0299(15) 0.0192(13) -0.0023(11) 0.0012(10) 0.0004(11)
C12 0.0185(12) 0.0258(15) 0.0209(13) -0.0032(11) -0.0001(10) -0.0041(11)
C8 0.0204(13) 0.0183(14) 0.0445(17) 0.0014(12) 0.0103(13) 0.0012(11)
C7 0.0244(15) 0.0219(14) 0.0408(16) -0.0097(12) 0.0080(14) -0.0055(12)
C1 0.0124(11) 0.0338(16) 0.0222(13) 0.0074(12) -0.0033(10) -0.0002(12)

loop_
_atom_type_symbol
_atom_type_description
_atom_type_scat_dispersion_real
_atom_type_scat_dispersion_imag
_atom_type_scat_source
C C 0.0033 0.0016 'International Tables Vol C Tables 4.2.6.8 and 6.1.1.4'
H H 0.0000 0.0000 'International Tables Vol C Tables 4.2.6.8 and 6.1.1.4'
N N 0.0061 0.0033 'International Tables Vol C Tables 4.2.6.8 and 6.1.1.4'
O O 0.0106 0.0060 'International Tables Vol C Tables 4.2.6.8 and 6.1.1.4'
S S 0.1246 0.1234 'International Tables Vol C Tables 4.2.6.8 and 6.1.1.4'

loop_
_geom_angle_atom_site_label_1
_geom_angle_atom_site_label_2
_geom_angle_atom_site_label_3
_geom_angle
O2 S1 O1 117.73(10)
O2 S1 C3 107.46(11)
O2 S1 C10 112.07(11)
O1 S1 C3 108.46(11)
O1 S1 C10 107.67(11)
C10 S1 C3 102.29(11)
C1 N1 C9 117.3(2)
C10 C11 C14 117.7(2)
C10 C11 C12 124.6(2)
C12 C11 C14 117.7(2)
C4 C5 H5 119.6
C6 C5 H5 119.6
C6 C5 C4 120.8(2)
C5 C4 C3 125.5(2)
C5 C4 C9 118.3(2)
C3 C4 C9 116.1(2)
C4 C3 S1 121.81(17)
C2 C3 S1 117.55(19)
C2 C3 C4 120.5(2)
C5 C6 H6 119.7
C5 C6 C7 120.6(2)
C7 C6 H6 119.7
S1 C10 H10 116.3
C11 C10 S1 127.48(19)
C11 C10 H10 116.3
C3 C2 H2 121.0
C3 C2 C1 118.1(2)
C1 C2 H2 121.0
H13A C13 H13B 120.0
C12 C13 H13A 120.0
C12 C13 H13B 120.0
N1 C9 C4 123.1(2)
N1 C9 C8 117.6(2)
C8 C9 C4 119.2(2)
C11 C14 H14A 109.5
C11 C14 H14B 109.5
C11 C14 H14C 109.5
H14A C14 H14B 109.5
H14A C14 H14C 109.5
H14B C14 H14C 109.5
C11 C12 H12 117.9
C13 C12 C11 124.3(2)
C13 C12 H12 117.9
C9 C8 H8 119.7
C7 C8 C9 120.6(3)
C7 C8 H8 119.7
C6 C7 H7 119.8
C8 C7 C6 120.4(2)
C8 C7 H7 119.8
N1 C1 C2 124.9(2)
N1 C1 H1 117.6
C2 C1 H1 117.6

loop_
_geom_bond_atom_site_label_1
_geom_bond_atom_site_label_2
_geom_bond_distance
S1 O2 1.4438(18)
S1 O1 1.4438(17)
S1 C3 1.789(2)
S1 C10 1.752(2)
N1 C9 1.377(3)
N1 C1 1.312(4)
C11 C10 1.347(3)
C11 C14 1.513(3)
C11 C12 1.464(3)
C5 H5 0.9500
C5 C4 1.420(3)
C5 C6 1.371(3)
C4 C3 1.426(3)
C4 C9 1.432(3)
C3 C2 1.371(3)
C6 H6 0.9500
C6 C7 1.405(4)
C10 H10 0.9500
C2 H2 0.9500
C2 C1 1.416(4)
C13 H13A 0.9500
C13 H13B 0.9500
C13 C12 1.322(3)
C9 C8 1.417(4)
C14 H14A 0.9800
C14 H14B 0.9800
C14 H14C 0.9800
C12 H12 0.9500
C8 H8 0.9500
C8 C7 1.371(4)
C7 H7 0.9500
C1 H1 0.9500
